data_9015257
loop_
_publ_author_name
'Marini, A.'
'Michel, C.'
'Raveau, B.'

_publ_section_title
;
 Etude du comportement des ions en insertion dans les oxydes
 A10 M29.2 O78 et A10 M29.2 O78 (H2 O)10
 _cod_database_code 1001324
;
_journal_name_full 'Revue de Chimie Minerale'
_journal_page_first 73
_journal_page_last 79
_journal_volume 16
_journal_year 1979
_chemical_formula_sum 'Ag4.992 O43.99 Ta14.6'
_space_group_IT_number 194
_symmetry_space_group_name_Hall '-P 6c 2c'
_symmetry_space_group_name_H-M 'P 63/m m c'
_cell_angle_alpha 90
_cell_angle_beta 90
_cell_angle_gamma 120
_cell_length_a 7.52
_cell_length_b 7.52
_cell_length_c 36.45
_cell_formula_units_Z 2
_cell_volume 1785.105
_database_code_amcsd 0015383
_exptl_crystal_density_diffrn 7.226
_cod_duplicate_entry 1001324
_cod_original_formula_sum 'Ag4.992 Ta14.6 O43.99'
_cod_database_code 9015257
_amcsd_formula_title 'Ag10 H20 O88 Ta29.2'

loop_
_space_group_symop_operation_xyz
x,y,z
-x,-x+y,1/2+z
x,x-y,1/2-z
-x+y,-x,1/2-z
x-y,x,1/2+z
-y,-x,z
y,x,-z
y,-x+y,-z
-y,x-y,z
x-y,-y,1/2+z
-x+y,y,1/2-z
x,y,1/2-z
-x,-y,1/2+z
x,x-y,z
-x,-x+y,-z
x-y,x,-z
-x+y,-x,z
y,x,1/2+z
-y,-x,1/2-z
-y,x-y,1/2-z
y,-x+y,1/2+z
-x+y,y,z
x-y,-y,-z
-x,-y,-z

loop_
_atom_site_label
_atom_site_fract_x
_atom_site_fract_y
_atom_site_fract_z
_atom_site_occupancy
Ag1 0.30100 0.60200 0.93970 0.19600
Ag2 0.50000 0.00000 0.88420 0.39700
Ag3 0.30000 0.60000 0.29290 0.23900
Ta1 0.00000 0.00000 0.11900 1.00000
Ta2 0.16510 0.33010 0.03450 1.00000
Ta3 0.17320 0.34640 0.69550 1.00000
Ta4 0.00000 0.00000 0.75000 0.30000
Ta5 0.33333 0.66667 0.73100 0.15000
O1 0.12800 0.25600 0.09000 1.00000
O2 0.86900 0.73800 0.14800 1.00000
O3 0.44500 0.89000 0.03700 1.00000
O4 0.86200 0.72400 0.02500 1.00000
O5 0.83200 0.66400 0.25000 1.00000
O6 0.45200 0.90400 0.68400 1.00000
O7 0.88500 0.77000 0.70500 1.00000
O8 0.33333 0.66667 0.87800 1.00000
O9 0.33333 0.66667 0.11800 1.00000
O10 0.57200 0.14400 0.75000 0.33000

loop_
_cod_related_entry_id
_cod_related_entry_database
_cod_related_entry_code
1 AMCSD 0015383
